data_1556606
loop_
_publ_author_name
'Arefyeva, N.'
'Sandleben, A.'
'Krest, A.'
'Baumann, U.'
'Schafer, M.'
'Kempf, M.'
'Klein, A.'

_publ_section_title
;
 [2 x 2] Molecular Grids of Ni(II) and Zn(II) with Redox-Active
 1,4-Pyrazine-Bis(thiosemicarbazone) Ligands
;
_journal_name_full Inorganics
_journal_page_first 51
_journal_paper_doi 10.3390/inorganics6020051
_journal_volume 6
_journal_year 2018
_chemical_formula_moiety 'C40 H48 N32 Ni4 O S8'
_chemical_formula_sum 'C40 H48 N32 Ni4 O S8'
_chemical_formula_weight 1484.42
_space_group_crystal_system tetragonal
_space_group_IT_number 104
_space_group_name_Hall 'P 4 -2n'
_space_group_name_H-M_alt 'P 4 n c'
_atom_sites_solution_hydrogens geom
_cell_angle_alpha 90
_cell_angle_beta 90
_cell_angle_gamma 90
_cell_formula_units_Z 2
_cell_length_a 18.4946(9)
_cell_length_b 18.4946(9)
_cell_length_c 18.1930(9)
_cell_measurement_reflns_used 41383
_cell_measurement_temperature 170(2)
_cell_measurement_theta_max 24.841
_cell_measurement_theta_min 2.202
_cell_volume 6222.9(5)
_computing_cell_refinement 'X-AREA (STOE & Cie 2001)'
_computing_data_collection 'X-AREA (STOE & Cie 2001)'
_computing_data_reduction 'X-RED (STOE & Cie 2001)'
_computing_molecular_graphics 'DIAMOND (Brandenburg, 2006)'
_computing_publication_material 'WinGX publication routines (Farrugia, 2012)'
_computing_structure_refinement 'SHELXL-2014/7 (Sheldrick, 2014)'
_computing_structure_solution 'SIR-2014 (Burla et al., 2014)'
_diffrn_ambient_temperature 170(2)
_diffrn_measured_fraction_theta_full 0.983
_diffrn_measured_fraction_theta_max 0.983
_diffrn_measurement_device_type 'STOE IPDS IIT'
_diffrn_measurement_method '\w and \f scans'
_diffrn_radiation_type MoK\a
_diffrn_radiation_wavelength 0.71073
_diffrn_reflns_av_R_equivalents 0.1826
_diffrn_reflns_av_unetI/netI 0.1057
_diffrn_reflns_Laue_measured_fraction_full 0.983
_diffrn_reflns_Laue_measured_fraction_max 0.983
_diffrn_reflns_limit_h_max 21
_diffrn_reflns_limit_h_min -21
_diffrn_reflns_limit_k_max 21
_diffrn_reflns_limit_k_min -21
_diffrn_reflns_limit_l_max 19
_diffrn_reflns_limit_l_min -21
_diffrn_reflns_number 41383
_diffrn_reflns_point_group_measured_fraction_full 0.983
_diffrn_reflns_point_group_measured_fraction_max 0.983
_diffrn_reflns_theta_full 24.841
_diffrn_reflns_theta_max 24.841
_diffrn_reflns_theta_min 2.202
_diffrn_source 'fine-focus sealed tube'
_exptl_absorpt_coefficient_mu 0.761
_exptl_absorpt_correction_T_max 0.8559
_exptl_absorpt_correction_T_min 0.6103
_exptl_absorpt_correction_type numerical
_exptl_absorpt_process_details
;
The absorption correction (X-RED; Stoe & Cie, 2001) 
was performed after optimizing the crystal shape 
using X-SHAPE (Stoe & Cie, 1999).
;
_exptl_crystal_colour 'dark blue'
_exptl_crystal_density_diffrn 0.792
_exptl_crystal_density_method 'not measured'
_exptl_crystal_description cubic
_exptl_crystal_F_000 1520
_exptl_crystal_size_max 0.2
_exptl_crystal_size_mid 0.2
_exptl_crystal_size_min 0.1
_refine_diff_density_max 1.916
_refine_diff_density_min -0.693
_refine_diff_density_rms 0.262
_refine_ls_abs_structure_details
;
 Refined as an inversion twin.
;
_refine_ls_abs_structure_Flack 0.35(9)
_refine_ls_extinction_coef .
_refine_ls_extinction_method none
_refine_ls_goodness_of_fit_ref 1.216
_refine_ls_hydrogen_treatment constr
_refine_ls_matrix_type full
_refine_ls_number_parameters 193
_refine_ls_number_reflns 5129
_refine_ls_number_restraints 1
_refine_ls_restrained_S_all 1.216
_refine_ls_R_factor_all 0.1778
_refine_ls_R_factor_gt 0.1231
_refine_ls_shift/su_max 0.000
_refine_ls_shift/su_mean 0.000
_refine_ls_structure_factor_coef Fsqd
_refine_ls_weighting_details 'w=1/[\s^2^(Fo^2^)+(0.2000P)^2^] where P=(Fo^2^+2Fc^2^)/3'
_refine_ls_weighting_scheme calc
_refine_ls_wR_factor_gt 0.3282
_refine_ls_wR_factor_ref 0.3610
_reflns_Friedel_coverage 0.931
_reflns_Friedel_fraction_full 0.983
_reflns_Friedel_fraction_max 0.983
_reflns_number_gt 3043
_reflns_number_total 5129
_reflns_threshold_expression 'I > 2\s(I)'
_cod_data_source_file 1484512__NiL1_4xH2O_TT.cif
_cod_data_source_block '[Ni4(LMe)4].H2O'
_cod_original_cell_volume 6222.9(7)
_cod_database_code 1556606
_shelx_space_group_comment
;
The symmetry employed for this shelxl refinement is uniquely defined
by the following loop, which should always be used as a source of
symmetry information in preference to the above space-group names.
They are only intended as comments.
;

loop_
_space_group_symop_operation_xyz
'x, y, z'
'-y, x, z'
'-x, -y, z'
'y, -x, z'
'-x+1/2, y+1/2, z+1/2'
'-y+1/2, -x+1/2, z+1/2'
'x+1/2, -y+1/2, z+1/2'
'y+1/2, x+1/2, z+1/2'

loop_
_atom_site_label
_atom_site_type_symbol
_atom_site_fract_x
_atom_site_fract_y
_atom_site_fract_z
_atom_site_U_iso_or_equiv
_atom_site_adp_type
_atom_site_occupancy
_atom_site_site_symmetry_order
_atom_site_calc_flag
_atom_site_refinement_flags_posn
_atom_site_refinement_flags_adp
_atom_site_refinement_flags_occupancy
_atom_site_disorder_assembly
_atom_site_disorder_group
Ni1 Ni 0.83069(11) 0.79659(11) 0.17192(17) 0.0383(7) Uani 1 1 d . . . . .
S1' S 0.8406(3) 0.6791(3) 0.1205(3) 0.0541(14) Uani 1 1 d . . . . .
S1 S 0.7130(3) 0.7846(4) 0.2201(3) 0.0577(15) Uani 1 1 d . . . . .
N1' N 0.8229(7) 0.9095(8) 0.1802(10) 0.036(3) Uani 1 1 d . . . . .
N2' N 0.8179(8) 0.8237(9) 0.0666(9) 0.038(4) Uani 1 1 d . . . . .
N3' N 0.8119(11) 0.7763(10) 0.0083(11) 0.046(5) Uani 1 1 d . . . . .
N4' N 0.8113(12) 0.6567(10) -0.0181(11) 0.065(6) Uani 1 1 d . . . . .
H4'A H 0.7996 0.6688 -0.0622 0.078 Uiso 1 1 calc R U . . .
H4'B H 0.8164 0.6118 -0.0068 0.078 Uiso 1 1 calc R U . . .
N1 N 0.9428(8) 0.8085(7) 0.1679(12) 0.042(3) Uani 1 1 d . . . . .
N4 N 0.6914(10) 0.7558(14) 0.3608(11) 0.075(6) Uani 1 1 d . . . . .
H4A H 0.7054 0.7495 0.4054 0.090 Uiso 1 1 calc R U . . .
H4B H 0.6460 0.7551 0.3504 0.090 Uiso 1 1 calc R U . . .
N3 N 0.8119(10) 0.7664(12) 0.3328(11) 0.056(6) Uani 1 1 d . . . . .
N2 N 0.8599(10) 0.7839(8) 0.2768(9) 0.041(4) Uani 1 1 d . . . . .
C3' C 0.8237(11) 0.8918(11) 0.0490(10) 0.042(5) Uani 1 1 d . . . . .
C3 C 0.9264(11) 0.7906(10) 0.2952(10) 0.041(5) Uani 1 1 d . . . . .
C2' C 0.8211(11) 0.9397(11) 0.1143(12) 0.040(5) Uani 1 1 d . . . . .
C1 C 0.8129(12) 0.9527(11) 0.2375(11) 0.041(5) Uani 1 1 d . . . . .
H1 H 0.8120 0.9318 0.2841 0.049 Uiso 1 1 calc R U . . .
C4' C 0.8212(11) 0.7062(11) 0.0314(11) 0.044(5) Uani 1 1 d . . . . .
C5' C 0.8284(12) 0.9205(10) -0.0275(11) 0.048(5) Uani 1 1 d . . . . .
H5'A H 0.8323 0.9723 -0.0260 0.071 Uiso 1 1 calc R U . . .
H5'B H 0.8703 0.9007 -0.0513 0.071 Uiso 1 1 calc R U . . .
H5'C H 0.7858 0.9071 -0.0543 0.071 Uiso 1 1 calc R U . . .
C5 C 0.9567(14) 0.7860(16) 0.3742(12) 0.068(7) Uani 1 1 d . . . . .
H5A H 1.0081 0.7928 0.3731 0.102 Uiso 1 1 calc R U . . .
H5B H 0.9349 0.8229 0.4039 0.102 Uiso 1 1 calc R U . . .
H5C H 0.9458 0.7393 0.3946 0.102 Uiso 1 1 calc R U . . .
C4 C 0.7419(11) 0.7671(12) 0.3056(12) 0.050(5) Uani 1 1 d . . . . .
C1' C 0.9844(11) 0.8153(11) 0.1089(12) 0.042(5) Uani 1 1 d . . . . .
H1' H 0.9630 0.8162 0.0626 0.050 Uiso 1 1 calc R U . . .
C2 C 0.9762(10) 0.8040(10) 0.2327(12) 0.036(5) Uani 1 1 d . . . . .
O1 O 1.0000 1.0000 0.220(3) 0.130(17) Uiso 1 4 d S . P . .

loop_
_atom_site_aniso_label
_atom_site_aniso_U_11
_atom_site_aniso_U_22
_atom_site_aniso_U_33
_atom_site_aniso_U_23
_atom_site_aniso_U_13
_atom_site_aniso_U_12
Ni1 0.0404(13) 0.0412(13) 0.0334(12) 0.0039(15) -0.0009(14) -0.0026(9)
S1' 0.074(4) 0.044(3) 0.045(3) 0.000(3) -0.013(3) -0.002(2)
S1 0.043(3) 0.082(4) 0.048(3) 0.018(3) -0.003(3) -0.007(3)
N1' 0.040(7) 0.046(8) 0.023(9) 0.003(8) 0.000(7) 0.000(6)
N2' 0.042(9) 0.033(9) 0.040(9) -0.012(8) 0.002(7) 0.001(7)
N3' 0.057(11) 0.039(10) 0.042(12) -0.004(8) -0.001(9) 0.003(9)
N4' 0.110(17) 0.040(10) 0.044(12) -0.006(9) -0.016(11) 0.006(10)
N1 0.048(8) 0.040(8) 0.036(9) -0.012(9) -0.006(10) -0.006(6)
N4 0.049(11) 0.13(2) 0.050(13) 0.022(12) 0.010(9) -0.020(12)
N3 0.045(10) 0.088(15) 0.034(11) 0.015(11) 0.016(9) -0.005(11)
N2 0.047(10) 0.035(9) 0.042(10) 0.003(7) 0.009(8) 0.005(8)
C3' 0.053(12) 0.044(12) 0.030(11) 0.005(9) 0.000(9) -0.001(9)
C3 0.049(13) 0.047(12) 0.027(10) 0.008(8) -0.007(9) -0.016(9)
C2' 0.044(11) 0.036(10) 0.039(12) -0.013(10) 0.007(10) -0.003(9)
C1 0.059(13) 0.036(12) 0.028(12) 0.004(9) 0.005(9) 0.009(9)
C4' 0.055(12) 0.044(12) 0.034(11) -0.005(9) -0.010(9) -0.002(10)
C5' 0.078(14) 0.033(10) 0.033(11) -0.011(9) 0.000(10) -0.007(10)
C5 0.062(15) 0.11(2) 0.033(12) 0.007(12) -0.004(11) -0.023(14)
C4 0.036(11) 0.067(14) 0.048(12) 0.010(10) 0.007(10) -0.002(10)
C1' 0.045(13) 0.054(12) 0.027(13) -0.003(9) -0.007(10) 0.001(10)
C2 0.037(11) 0.036(11) 0.035(13) 0.004(8) -0.002(9) 0.005(8)

loop_
_atom_type_symbol
_atom_type_description
_atom_type_scat_dispersion_real
_atom_type_scat_dispersion_imag
_atom_type_scat_source
C C 0.0033 0.0016 'International Tables Vol C Tables 4.2.6.8 and 6.1.1.4'
N N 0.0061 0.0033 'International Tables Vol C Tables 4.2.6.8 and 6.1.1.4'
Ni Ni 0.3393 1.1124 'International Tables Vol C Tables 4.2.6.8 and 6.1.1.4'
S S 0.1246 0.1234 'International Tables Vol C Tables 4.2.6.8 and 6.1.1.4'
H H 0.0000 0.0000 'International Tables Vol C Tables 4.2.6.8 and 6.1.1.4'
O O 0.0106 0.0060 'International Tables Vol C Tables 4.2.6.8 and 6.1.1.4'

loop_
_geom_angle_atom_site_label_1
_geom_angle_atom_site_label_2
_geom_angle_atom_site_label_3
_geom_angle
_geom_angle_site_symmetry_1
_geom_angle_site_symmetry_3
N2' Ni1 N2 168.4(6) . .
N2' Ni1 N1 93.3(7) . .
N2 Ni1 N1 77.1(8) . .
N2' Ni1 N1' 79.1(7) . .
N2 Ni1 N1' 93.8(7) . .
N1 Ni1 N1' 88.0(5) . .
N2' Ni1 S1 105.8(5) . .
N2 Ni1 S1 83.3(5) . .
N1 Ni1 S1 160.2(6) . .
N1' Ni1 S1 90.2(4) . .
N2' Ni1 S1' 82.0(5) . .
N2 Ni1 S1' 104.4(5) . .
N1 Ni1 S1' 90.4(4) . .
N1' Ni1 S1' 160.9(5) . .
S1 Ni1 S1' 97.6(2) . .
C4' S1' Ni1 95.1(7) . .
C4 S1 Ni1 94.0(7) . .
C2' N1' C1 117.1(15) . .
C2' N1' Ni1 110.9(13) . .
C1 N1' Ni1 131.7(14) . .
C3' N2' N3' 115.6(17) . .
C3' N2' Ni1 117.9(13) . .
N3' N2' Ni1 126.0(14) . .
C4' N3' N2' 110.8(18) . .
C4' N4' H4'A 120.0 . .
C4' N4' H4'B 120.0 . .
H4'A N4' H4'B 120.0 . .
C1' N1 C2 116.9(15) . .
C1' N1 Ni1 127.9(15) . .
C2 N1 Ni1 115.0(15) . .
C4 N4 H4A 120.0 . .
C4 N4 H4B 120.0 . .
H4A N4 H4B 120.0 . .
C4 N3 N2 109.5(18) . .
C3 N2 N3 116.5(17) . .
C3 N2 Ni1 119.8(13) . .
N3 N2 Ni1 123.7(14) . .
N2' C3' C2' 112.3(17) . .
N2' C3' C5' 125.2(18) . .
C2' C3' C5' 122.4(18) . .
N2 C3 C2 114.4(16) . .
N2 C3 C5 125.8(18) . .
C2 C3 C5 119.8(18) . .
N1' C2' C1' 119.0(18) . 4_575
N1' C2' C3' 118.2(17) . .
C1' C2' C3' 122.8(19) 4_575 .
N1' C1 C2 124.1(19) . 4_575
N1' C1 H1 117.9 . .
C2 C1 H1 117.9 4_575 .
N4' C4' N3' 116(2) . .
N4' C4' S1' 118.3(17) . .
N3' C4' S1' 125.7(16) . .
C3' C5' H5'A 109.5 . .
C3' C5' H5'B 109.5 . .
H5'A C5' H5'B 109.5 . .
C3' C5' H5'C 109.5 . .
H5'A C5' H5'C 109.5 . .
H5'B C5' H5'C 109.5 . .
C3 C5 H5A 109.5 . .
C3 C5 H5B 109.5 . .
H5A C5 H5B 109.5 . .
C3 C5 H5C 109.5 . .
H5A C5 H5C 109.5 . .
H5B C5 H5C 109.5 . .
N3 C4 N4 111.7(19) . .
N3 C4 S1 129.1(16) . .
N4 C4 S1 119.1(17) . .
N1 C1' C2' 121.8(18) . 2_755
N1 C1' H1' 119.1 . .
C2' C1' H1' 119.1 2_755 .
C1 C2 N1 120.6(19) 2_755 .
C1 C2 C3 125.8(19) 2_755 .
N1 C2 C3 113.6(17) . .

loop_
_geom_bond_atom_site_label_1
_geom_bond_atom_site_label_2
_geom_bond_distance
_geom_bond_site_symmetry_2
Ni1 N2' 1.996(18) .
Ni1 N2 1.998(17) .
Ni1 N1 2.087(15) .
Ni1 N1' 2.098(14) .
Ni1 S1 2.356(6) .
Ni1 S1' 2.373(6) .
S1' C4' 1.73(2) .
S1 C4 1.68(2) .
N1' C2' 1.32(3) .
N1' C1 1.33(3) .
N2' C3' 1.30(3) .
N2' N3' 1.38(3) .
N3' C4' 1.37(3) .
N4' C4' 1.30(3) .
N4' H4'A 0.8600 .
N4' H4'B 0.8600 .
N1 C1' 1.33(3) .
N1 C2 1.33(3) .
N4 C4 1.39(3) .
N4 H4A 0.8600 .
N4 H4B 0.8600 .
N3 C4 1.38(3) .
N3 N2 1.39(2) .
N2 C3 1.28(3) .
C3' C2' 1.48(3) .
C3' C5' 1.49(3) .
C3 C2 1.48(3) .
C3 C5 1.55(3) .
C2' C1' 1.41(3) 4_575
C1 C2 1.33(3) 4_575
C1 H1 0.9300 .
C5' H5'A 0.9600 .
C5' H5'B 0.9600 .
C5' H5'C 0.9600 .
C5 H5A 0.9600 .
C5 H5B 0.9600 .
C5 H5C 0.9600 .
C1' C2' 1.41(3) 2_755
C1' H1' 0.9300 .
C2 C1 1.33(3) 2_755

loop_
_geom_torsion_atom_site_label_1
_geom_torsion_atom_site_label_2
_geom_torsion_atom_site_label_3
_geom_torsion_atom_site_label_4
_geom_torsion
_geom_torsion_site_symmetry_1
_geom_torsion_site_symmetry_2
_geom_torsion_site_symmetry_3
_geom_torsion_site_symmetry_4
C3' N2' N3' C4' 167.5(18) . . . .
Ni1 N2' N3' C4' -4(2) . . . .
C4 N3 N2 C3 175.0(19) . . . .
C4 N3 N2 Ni1 -6(3) . . . .
N3' N2' C3' C2' 173.2(16) . . . .
Ni1 N2' C3' C2' -14(2) . . . .
N3' N2' C3' C5' -4(3) . . . .
Ni1 N2' C3' C5' 168.9(16) . . . .
N3 N2 C3 C2 175.8(17) . . . .
Ni1 N2 C3 C2 -3(2) . . . .
N3 N2 C3 C5 -4(3) . . . .
Ni1 N2 C3 C5 176.9(18) . . . .
C1 N1' C2' C1' 6(2) . . . 4_575
Ni1 N1' C2' C1' 179.5(16) . . . 4_575
C1 N1' C2' C3' -173(2) . . . .
Ni1 N1' C2' C3' 1(2) . . . .
N2' C3' C2' N1' 8(3) . . . .
C5' C3' C2' N1' -174.6(18) . . . .
N2' C3' C2' C1' -170.2(19) . . . 4_575
C5' C3' C2' C1' 7(3) . . . 4_575
C2' N1' C1 C2 -3(3) . . . 4_575
Ni1 N1' C1 C2 -175.0(14) . . . 4_575
N2' N3' C4' N4' 175.1(19) . . . .
N2' N3' C4' S1' -2(3) . . . .
Ni1 S1' C4' N4' -171.5(18) . . . .
Ni1 S1' C4' N3' 5(2) . . . .
N2 N3 C4 N4 -175.1(19) . . . .
N2 N3 C4 S1 1(3) . . . .
Ni1 S1 C4 N3 4(2) . . . .
Ni1 S1 C4 N4 179.1(19) . . . .
C2 N1 C1' C2' -3(3) . . . 2_755
Ni1 N1 C1' C2' -178.3(14) . . . 2_755
C1' N1 C2 C1 6(2) . . . 2_755
Ni1 N1 C2 C1 -178.0(16) . . . 2_755
C1' N1 C2 C3 -175.3(17) . . . .
Ni1 N1 C2 C3 0.6(19) . . . .
N2 C3 C2 C1 179.9(19) . . . 2_755
C5 C3 C2 C1 0(3) . . . 2_755
N2 C3 C2 N1 1(2) . . . .
C5 C3 C2 N1 -178.4(19) . . . .
